data_2203615
loop_
_publ_author_name
'Ayfer Mentes'
'B\"uy\"ukg\"ung\"or, Orhan'

_publ_section_title Tetracarbonyl{2-[1-(2,6-dimethylphenylimino)ethyl]pyridine-\k^2^<i>N,N</i>'}molybdenum(0)
_journal_issue 5
_journal_name_full 'Acta Crystallographica Section E'
_journal_page_first m530
_journal_page_last m531
_journal_paper_doi 10.1107/S1600536804007482
_journal_volume 60
_journal_year 2004
_chemical_formula_iupac '[Mo (C15 H16 N2) (C O)4]'
_chemical_formula_moiety 'C19 H16 Mo N2 O4'
_chemical_formula_sum 'C19 H16 Mo N2 O4'
_chemical_formula_weight 432.28
_chemical_name_systematic
;
Tetracarbonyl{2-[1-(2,6-dimethylphenylimino)ethyl]pyridine-
\k^2^N,N'}molybdenum(0)
;
_space_group_IT_number 2
_symmetry_cell_setting triclinic
_symmetry_space_group_name_Hall '-P 1'
_symmetry_space_group_name_H-M 'P -1'
_atom_sites_solution_hydrogens geom
_atom_sites_solution_primary direct
_atom_sites_solution_secondary difmap
_cell_angle_alpha 69.480(5)
_cell_angle_beta 81.120(6)
_cell_angle_gamma 68.915(5)
_cell_formula_units_Z 2
_cell_length_a 8.8736(6)
_cell_length_b 9.6117(7)
_cell_length_c 12.5601(9)
_cell_measurement_reflns_used 16442
_cell_measurement_temperature 293(2)
_cell_measurement_theta_max 29.25
_cell_measurement_theta_min 1.73
_cell_volume 935.62(12)
_computing_cell_refinement X-AREA
_computing_data_collection 'X-AREA (Stoe & Cie, 2002)'
_computing_data_reduction 'X-RED (Stoe & Cie, 2002)'
_computing_molecular_graphics 'ORTEP-3 (Farrugia, 1997)'
_computing_publication_material 'WinGX (Farrugia, 1999)'
_computing_structure_refinement 'SHELXL97 (Sheldrick, 1997)'
_computing_structure_solution 'SHELXS97 (Sheldrick, 1997)'
_diffrn_ambient_temperature 293
_diffrn_detector_area_resol_mean 6.67
_diffrn_measured_fraction_theta_full 1.000
_diffrn_measured_fraction_theta_max 1.000
_diffrn_measurement_device '2-circle goniometer'
_diffrn_measurement_device_type 'Stoe IPDS-2'
_diffrn_measurement_method w
_diffrn_radiation_monochromator 'plane graphite'
_diffrn_radiation_type 'Mo K\a'
_diffrn_radiation_wavelength 0.71073
_diffrn_reflns_av_R_equivalents 0.0405
_diffrn_reflns_av_sigmaI/netI 0.0272
_diffrn_reflns_limit_h_max 10
_diffrn_reflns_limit_h_min -10
_diffrn_reflns_limit_k_max 11
_diffrn_reflns_limit_k_min -11
_diffrn_reflns_limit_l_max 15
_diffrn_reflns_limit_l_min -15
_diffrn_reflns_number 13577
_diffrn_reflns_theta_full 26.00
_diffrn_reflns_theta_max 26.00
_diffrn_reflns_theta_min 1.73
_diffrn_standards_decay_% <2
_diffrn_standards_number 0
_exptl_absorpt_coefficient_mu 0.726
_exptl_absorpt_correction_T_max 0.9403
_exptl_absorpt_correction_T_min 0.7859
_exptl_absorpt_correction_type integration
_exptl_absorpt_process_details '(X-RED; Stoe & Cie, 2002)'
_exptl_crystal_colour 'dark red'
_exptl_crystal_density_diffrn 1.534
_exptl_crystal_density_method 'not measured'
_exptl_crystal_description plate
_exptl_crystal_F_000 436
_exptl_crystal_size_max 0.40
_exptl_crystal_size_mid 0.30
_exptl_crystal_size_min 0.09
_refine_diff_density_max 0.276
_refine_diff_density_min -0.298
_refine_ls_extinction_method none
_refine_ls_goodness_of_fit_ref 1.053
_refine_ls_hydrogen_treatment constr
_refine_ls_matrix_type full
_refine_ls_number_parameters 236
_refine_ls_number_reflns 3670
_refine_ls_number_restraints 0
_refine_ls_restrained_S_all 1.053
_refine_ls_R_factor_all 0.0265
_refine_ls_R_factor_gt 0.0226
_refine_ls_shift/su_max 0.002
_refine_ls_shift/su_mean 0.000
_refine_ls_structure_factor_coef Fsqd
_refine_ls_weighting_details 'calc w = 1/[\s^2^(Fo^2^)+(0.0345P)^2^+0.1218P] where P = (Fo^2^+2Fc^2^)/3'
_refine_ls_weighting_scheme calc
_refine_ls_wR_factor_gt 0.0586
_refine_ls_wR_factor_ref 0.0595
_reflns_number_gt 3301
_reflns_number_total 3670
_reflns_threshold_expression I>2\s(I)
_cod_data_source_file lh6186.cif
_cod_data_source_block I
_cod_original_cell_volume 935.62(11)
_cod_database_code 2203615
_cod_database_fobs_code 2203615

loop_
_symmetry_equiv_pos_as_xyz
'x, y, z'
'-x, -y, -z'

loop_
_atom_site_label
_atom_site_fract_x
_atom_site_fract_y
_atom_site_fract_z
_atom_site_U_iso_or_equiv
_atom_site_adp_type
_atom_site_calc_flag
_atom_site_refinement_flags
_atom_site_occupancy
_atom_site_type_symbol
C1 0.6672(3) 0.2098(2) 0.82989(18) 0.0434(5) Uani d . 1 C
C2 0.7014(4) 0.1533(3) 0.9452(2) 0.0592(6) Uani d . 1 C
C3 0.7838(4) -0.0055(4) 0.9923(3) 0.0784(9) Uani d . 1 C
H3 0.8115 -0.0448 1.0682 0.094 Uiso calc R 1 H
C4 0.8258(4) -0.1066(3) 0.9297(3) 0.0787(9) Uani d . 1 C
H4 0.8817 -0.2129 0.9629 0.094 Uiso calc R 1 H
C5 0.7849(4) -0.0498(3) 0.8180(3) 0.0689(8) Uani d . 1 C
H5 0.8103 -0.1195 0.7768 0.083 Uiso calc R 1 H
C6 0.7069(3) 0.1085(3) 0.7650(2) 0.0524(5) Uani d . 1 C
C7 0.6658(5) 0.1677(4) 0.6419(2) 0.0793(9) Uani d . 1 C
H7A 0.5957 0.1175 0.6315 0.119 Uiso calc R 1 H
H7B 0.7631 0.1440 0.5964 0.119 Uiso calc R 1 H
H7C 0.6122 0.2795 0.6190 0.119 Uiso calc R 1 H
C8 0.6494(5) 0.2603(4) 1.0171(2) 0.0879(11) Uani d . 1 C
H8A 0.5945 0.3658 0.9709 0.132 Uiso calc R 1 H
H8B 0.7427 0.2579 1.0484 0.132 Uiso calc R 1 H
H8C 0.5778 0.2253 1.0777 0.132 Uiso calc R 1 H
C9 0.3922(2) 0.6203(3) 0.72872(17) 0.0407(4) Uani d . 1 C
C10 0.2314(3) 0.7148(3) 0.7210(2) 0.0560(6) Uani d . 1 C
H10 0.1503 0.6697 0.7474 0.067 Uiso calc R 1 H
C11 0.1923(3) 0.8750(3) 0.6743(2) 0.0646(7) Uani d . 1 C
H11 0.0847 0.9395 0.6680 0.078 Uiso calc R 1 H
C12 0.3133(3) 0.9387(3) 0.6370(2) 0.0586(6) Uani d . 1 C
H12 0.2896 1.0471 0.6066 0.070 Uiso calc R 1 H
C13 0.4707(3) 0.8397(3) 0.6453(2) 0.0488(5) Uani d . 1 C
H13 0.5527 0.8835 0.6191 0.059 Uiso calc R 1 H
C14 0.4460(3) 0.4479(3) 0.78034(17) 0.0417(4) Uani d . 1 C
C15 0.3248(3) 0.3672(3) 0.8358(2) 0.0594(6) Uani d . 1 C
H15A 0.3790 0.2558 0.8650 0.089 Uiso calc R 1 H
H15B 0.2484 0.3886 0.7809 0.089 Uiso calc R 1 H
H15C 0.2691 0.4054 0.8971 0.089 Uiso calc R 1 H
C16 0.7345(3) 0.5186(3) 0.53039(19) 0.0466(5) Uani d . 1 C
C17 0.8744(3) 0.6698(3) 0.61167(19) 0.0454(5) Uani d . 1 C
C18 0.8307(3) 0.5223(3) 0.8340(2) 0.0497(5) Uani d . 1 C
C19 0.9669(3) 0.3407(3) 0.69853(19) 0.0462(5) Uani d . 1 C
N1 0.5991(2) 0.3768(2) 0.77571(14) 0.0377(4) Uani d . 1 N
N2 0.5114(2) 0.6828(2) 0.68946(14) 0.0391(4) Uani d . 1 N
O1 0.7260(3) 0.5234(3) 0.44037(15) 0.0757(6) Uani d . 1 O
O2 0.9353(2) 0.7643(2) 0.56610(17) 0.0681(5) Uani d . 1 O
O3 0.8865(3) 0.5263(3) 0.90843(19) 0.0843(6) Uani d . 1 O
O4 1.0836(2) 0.2357(2) 0.70728(19) 0.0718(5) Uani d . 1 O
Mo1 0.763516(19) 0.516545(19) 0.689531(14) 0.03433(7) Uani d . 1 Mo

loop_
_atom_site_aniso_label
_atom_site_aniso_U_11
_atom_site_aniso_U_22
_atom_site_aniso_U_33
_atom_site_aniso_U_12
_atom_site_aniso_U_13
_atom_site_aniso_U_23
C1 0.0519(12) 0.0382(11) 0.0400(10) -0.0195(9) 0.0009(9) -0.0087(9)
C2 0.0824(18) 0.0533(14) 0.0412(12) -0.0307(13) -0.0036(11) -0.0051(10)
C3 0.104(2) 0.0617(18) 0.0570(16) -0.0346(17) -0.0185(16) 0.0103(14)
C4 0.084(2) 0.0410(14) 0.088(2) -0.0174(13) 0.0000(16) 0.0027(14)
C5 0.0809(18) 0.0402(13) 0.082(2) -0.0237(12) 0.0184(15) -0.0204(13)
C6 0.0632(14) 0.0415(12) 0.0565(13) -0.0227(10) 0.0063(11) -0.0183(10)
C7 0.135(3) 0.0609(17) 0.0587(16) -0.0388(18) -0.0032(17) -0.0321(14)
C8 0.154(3) 0.081(2) 0.0385(13) -0.051(2) -0.0077(17) -0.0156(14)
C9 0.0393(10) 0.0492(12) 0.0371(10) -0.0116(9) -0.0010(8) -0.0210(9)
C10 0.0402(11) 0.0671(16) 0.0622(14) -0.0114(11) -0.0011(10) -0.0290(13)
C11 0.0419(12) 0.0672(17) 0.0693(16) 0.0066(11) -0.0072(11) -0.0267(14)
C12 0.0585(14) 0.0427(13) 0.0589(14) 0.0018(11) -0.0063(11) -0.0151(11)
C13 0.0488(12) 0.0391(11) 0.0523(12) -0.0070(9) -0.0012(10) -0.0152(10)
C14 0.0468(11) 0.0496(12) 0.0358(10) -0.0207(9) 0.0021(8) -0.0185(9)
C15 0.0573(14) 0.0696(16) 0.0592(14) -0.0343(13) 0.0099(11) -0.0211(13)
C16 0.0451(11) 0.0490(12) 0.0439(12) -0.0145(9) -0.0003(9) -0.0143(9)
C17 0.0404(11) 0.0420(12) 0.0507(12) -0.0084(9) -0.0079(9) -0.0138(10)
C18 0.0524(12) 0.0462(12) 0.0511(13) -0.0131(10) -0.0060(10) -0.0177(10)
C19 0.0476(12) 0.0438(12) 0.0485(12) -0.0132(10) -0.0027(9) -0.0179(10)
N1 0.0457(9) 0.0373(9) 0.0337(8) -0.0161(7) 0.0011(7) -0.0140(7)
N2 0.0372(8) 0.0378(9) 0.0405(9) -0.0076(7) -0.0017(7) -0.0152(7)
O1 0.0915(15) 0.0983(16) 0.0429(10) -0.0327(12) -0.0054(9) -0.0264(10)
O2 0.0687(11) 0.0579(11) 0.0777(13) -0.0363(9) -0.0068(9) -0.0042(9)
O3 0.1004(16) 0.0973(16) 0.0693(13) -0.0274(13) -0.0301(12) -0.0372(12)
O4 0.0528(10) 0.0543(11) 0.0929(14) 0.0087(9) -0.0092(9) -0.0300(10)
Mo1 0.03412(10) 0.03178(10) 0.03592(10) -0.00823(7) -0.00194(6) -0.01186(7)

loop_
_atom_type_symbol
_atom_type_description
_atom_type_scat_dispersion_real
_atom_type_scat_dispersion_imag
_atom_type_scat_source
C C 0.0033 0.0016 'International Tables Vol C Tables 4.2.6.8 and 6.1.1.4'
H H 0.0000 0.0000 'International Tables Vol C Tables 4.2.6.8 and 6.1.1.4'
N N 0.0061 0.0033 'International Tables Vol C Tables 4.2.6.8 and 6.1.1.4'
O O 0.0106 0.0060 'International Tables Vol C Tables 4.2.6.8 and 6.1.1.4'
Mo Mo -1.6832 0.6857 'International Tables Vol C Tables 4.2.6.8 and 6.1.1.4'

loop_
_geom_angle_atom_site_label_1
_geom_angle_atom_site_label_2
_geom_angle_atom_site_label_3
_geom_angle
_geom_angle_publ_flag
C2 C1 C6 121.4(2) ?
C2 C1 N1 118.9(2) ?
C6 C1 N1 119.59(19) ?
C3 C2 C1 117.9(3) ?
C3 C2 C8 120.6(3) ?
C1 C2 C8 121.5(2) ?
C4 C3 C2 121.6(3) ?
C4 C3 H3 119.2 ?
C2 C3 H3 119.2 ?
C5 C4 C3 119.6(3) ?
C5 C4 H4 120.2 ?
C3 C4 H4 120.2 ?
C4 C5 C6 121.6(3) ?
C4 C5 H5 119.2 ?
C6 C5 H5 119.2 ?
C5 C6 C1 117.9(2) ?
C5 C6 C7 120.4(2) ?
C1 C6 C7 121.7(2) ?
C6 C7 H7A 109.5 ?
C6 C7 H7B 109.5 ?
H7A C7 H7B 109.5 ?
C6 C7 H7C 109.5 ?
H7A C7 H7C 109.5 ?
H7B C7 H7C 109.5 ?
C2 C8 H8A 109.5 ?
C2 C8 H8B 109.5 ?
H8A C8 H8B 109.5 ?
C2 C8 H8C 109.5 ?
H8A C8 H8C 109.5 ?
H8B C8 H8C 109.5 ?
N2 C9 C10 121.1(2) ?
N2 C9 C14 115.25(18) ?
C10 C9 C14 123.6(2) ?
C11 C10 C9 119.7(2) ?
C11 C10 H10 120.2 ?
C9 C10 H10 120.2 ?
C12 C11 C10 119.2(2) ?
C12 C11 H11 120.4 ?
C10 C11 H11 120.4 ?
C11 C12 C13 118.8(2) ?
C11 C12 H12 120.6 ?
C13 C12 H12 120.6 ?
N2 C13 C12 123.0(2) ?
N2 C13 H13 118.5 ?
C12 C13 H13 118.5 ?
N1 C14 C9 115.92(18) ?
N1 C14 C15 124.3(2) ?
C9 C14 C15 119.8(2) ?
C14 C15 H15A 109.5 ?
C14 C15 H15B 109.5 ?
H15A C15 H15B 109.5 ?
C14 C15 H15C 109.5 ?
H15A C15 H15C 109.5 ?
H15B C15 H15C 109.5 ?
O1 C16 Mo1 175.8(2) ?
O2 C17 Mo1 177.7(2) ?
O3 C18 Mo1 171.4(2) ?
O4 C19 Mo1 177.7(2) ?
C14 N1 C1 121.04(17) ?
C14 N1 Mo1 119.49(14) ?
C1 N1 Mo1 119.40(13) ?
C13 N2 C9 118.19(18) ?
C13 N2 Mo1 124.14(15) ?
C9 N2 Mo1 117.47(14) ?
C17 Mo1 C19 91.24(9) ?
C17 Mo1 C18 85.16(9) ?
C19 Mo1 C18 85.60(9) ?
C17 Mo1 C16 85.75(9) ?
C19 Mo1 C16 89.02(9) ?
C18 Mo1 C16 169.33(9) ?
C17 Mo1 N2 98.90(8) ?
C19 Mo1 N2 169.68(8) ?
C18 Mo1 N2 97.11(8) ?
C16 Mo1 N2 89.80(8) ?
C17 Mo1 N1 170.34(7) y
C19 Mo1 N1 98.43(8) ?
C18 Mo1 N1 95.59(8) ?
C16 Mo1 N1 94.31(8) ?
N2 Mo1 N1 71.44(6) y

loop_
_geom_bond_atom_site_label_1
_geom_bond_atom_site_label_2
_geom_bond_distance
_geom_bond_publ_flag
C1 C2 1.397(3) ?
C1 C6 1.399(3) ?
C1 N1 1.438(3) y
C2 C3 1.382(4) ?
C2 C8 1.505(4) ?
C3 C4 1.374(5) ?
C3 H3 0.9300 ?
C4 C5 1.369(5) ?
C4 H4 0.9300 ?
C5 C6 1.383(4) ?
C5 H5 0.9300 ?
C6 C7 1.502(4) ?
C7 H7A 0.9600 ?
C7 H7B 0.9600 ?
C7 H7C 0.9600 ?
C8 H8A 0.9600 ?
C8 H8B 0.9600 ?
C8 H8C 0.9600 ?
C9 N2 1.346(3) y
C9 C10 1.385(3) ?
C9 C14 1.472(3) ?
C10 C11 1.372(4) ?
C10 H10 0.9300 ?
C11 C12 1.365(4) ?
C11 H11 0.9300 ?
C12 C13 1.373(3) ?
C12 H12 0.9300 ?
C13 N2 1.339(3) y
C13 H13 0.9300 ?
C14 N1 1.285(3) y
C14 C15 1.495(3) ?
C15 H15A 0.9600 ?
C15 H15B 0.9600 ?
C15 H15C 0.9600 ?
C16 O1 1.129(3) ?
C16 Mo1 2.047(2) y
C17 O2 1.156(3) ?
C17 Mo1 1.958(2) y
C18 O3 1.142(3) ?
C18 Mo1 2.019(2) y
C19 O4 1.144(3) ?
C19 Mo1 1.965(2) y
N1 Mo1 2.2380(17) y
N2 Mo1 2.2328(16) y

loop_
_geom_torsion_atom_site_label_1
_geom_torsion_atom_site_label_2
_geom_torsion_atom_site_label_3
_geom_torsion_atom_site_label_4
_geom_torsion
C6 C1 C2 C3 3.4(4)
N1 C1 C2 C3 -172.6(2)
C6 C1 C2 C8 -176.0(3)
N1 C1 C2 C8 8.0(4)
C1 C2 C3 C4 -2.5(5)
C8 C2 C3 C4 176.9(3)
C2 C3 C4 C5 -0.3(5)
C3 C4 C5 C6 2.3(5)
C4 C5 C6 C1 -1.4(4)
C4 C5 C6 C7 179.1(3)
C2 C1 C6 C5 -1.5(4)
N1 C1 C6 C5 174.5(2)
C2 C1 C6 C7 178.0(3)
N1 C1 C6 C7 -6.0(4)
N2 C9 C10 C11 -1.0(4)
C14 C9 C10 C11 178.2(2)
C9 C10 C11 C12 -0.6(4)
C10 C11 C12 C13 1.4(4)
C11 C12 C13 N2 -0.7(4)
N2 C9 C14 N1 -4.1(3)
C10 C9 C14 N1 176.6(2)
N2 C9 C14 C15 174.69(19)
C10 C9 C14 C15 -4.6(3)
C9 C14 N1 C1 175.76(17)
C15 C14 N1 C1 -2.9(3)
C9 C14 N1 Mo1 -1.1(2)
C15 C14 N1 Mo1 -179.83(17)
C2 C1 N1 C14 -84.8(3)
C6 C1 N1 C14 99.1(2)
C2 C1 N1 Mo1 92.1(2)
C6 C1 N1 Mo1 -84.0(2)
C12 C13 N2 C9 -0.9(3)
C12 C13 N2 Mo1 173.90(18)
C10 C9 N2 C13 1.8(3)
C14 C9 N2 C13 -177.55(18)
C10 C9 N2 Mo1 -173.39(16)
C14 C9 N2 Mo1 7.3(2)
C13 N2 Mo1 C17 -0.36(19)
C9 N2 Mo1 C17 174.48(15)
C13 N2 Mo1 C19 -169.5(4)
C9 N2 Mo1 C19 5.4(5)
C13 N2 Mo1 C18 85.82(18)
C9 N2 Mo1 C18 -99.33(16)
C13 N2 Mo1 C16 -86.04(18)
C9 N2 Mo1 C16 88.81(15)
C13 N2 Mo1 N1 179.35(18)
C9 N2 Mo1 N1 -5.80(14)
C14 N1 Mo1 C19 -174.38(16)
C1 N1 Mo1 C19 8.68(16)
C14 N1 Mo1 C18 99.25(16)
C1 N1 Mo1 C18 -77.68(15)
C14 N1 Mo1 C16 -84.74(16)
C1 N1 Mo1 C16 98.33(15)
C14 N1 Mo1 N2 3.61(14)
C1 N1 Mo1 N2 -173.33(16)
